data_4062736
_journal_name_full Organometallics
_journal_paper_doi 10.1021/om049600n
_journal_year 2004
_chemical_formula_sum 'C51.5 H35 B F15 Ni O2 P'
_chemical_formula_weight 1071.29
_space_group_IT_number 14
_symmetry_cell_setting monoclinic
_symmetry_space_group_name_Hall '-P 2ybc'
_symmetry_space_group_name_H-M 'P 1 21/c 1'
_cell_angle_alpha 90.00
_cell_angle_beta 104.42(2)
_cell_angle_gamma 90.00
_cell_formula_units_Z 4
_cell_length_a 16.457(15)
_cell_length_b 12.489(12)
_cell_length_c 23.967(23)
_cell_measurement_temperature 293(2)
_cell_volume 4770.7(78)
_diffrn_ambient_temperature 293(2)
_exptl_crystal_density_diffrn 1.492
_refine_ls_R_factor_obs 0.0752
_refine_ls_wR_factor_obs 0.1578
_cod_depositor_comments
;
The following automatic conversions were performed:
'_symmetry_cell_setting' value 'Monoclinic' changed to 'monoclinic'
according to '/home/saulius/struct/CIF-dictionaries/cif_core.dic'
dictionary named 'cif_core.dic' version 2.4.1 from 2010-06-29.

Automatic conversion script
Id: cif_fix_enum 1527 2010-12-29 10:47:43Z saulius 
;
_cod_original_sg_symbol_H-M 'P 21/c'
_cod_original_formula_sum 'C51.50 H35 B F15 Ni O2 P'
_cod_database_code 4062736

loop_
_symmetry_equiv_pos_as_xyz
'x, y, z'
'-x, y+1/2, -z+1/2'
'-x, -y, -z'
'x, -y-1/2, z-1/2'

loop_
_atom_site_aniso_label
_atom_site_aniso_U_11
_atom_site_aniso_U_22
_atom_site_aniso_U_33
_atom_site_aniso_U_23
_atom_site_aniso_U_13
_atom_site_aniso_U_12
Ni1 0.0647(9) 0.0487(8) 0.0652(8) 0.0010(7) 0.0294(7) 0.0030(7)
P1 0.056(2) 0.047(2) 0.063(2) 0.0020(13) 0.0218(14) 0.0035(13)
B1 0.051(7) 0.051(8) 0.058(7) -0.011(6) 0.025(6) -0.015(6)
O1 0.062(4) 0.052(4) 0.055(4) 0.001(3) 0.030(3) 0.000(3)
O2 0.060(4) 0.035(4) 0.060(4) 0.004(3) 0.028(3) 0.000(3)
C11 0.056(7) 0.037(6) 0.081(8) -0.003(5) 0.019(6) -0.009(5)
F12 0.100(5) 0.075(4) 0.103(5) -0.010(4) 0.034(4) -0.043(4)
C12 0.070(8) 0.068(8) 0.075(8) -0.012(7) 0.019(7) -0.011(7)
F13 0.111(5) 0.135(6) 0.147(6) 0.023(5) 0.063(5) -0.041(5)
C13 0.074(9) 0.100(10) 0.102(10) 0.019(9) 0.040(9) -0.005(8)
F14 0.149(6) 0.196(8) 0.116(5) 0.046(5) 0.076(5) -0.017(6)
C14 0.108(11) 0.129(12) 0.075(9) 0.031(9) 0.056(9) 0.003(9)
F15 0.145(6) 0.154(7) 0.076(4) 0.013(4) 0.047(5) -0.007(5)
C15 0.099(10) 0.107(10) 0.048(8) 0.000(7) 0.030(7) -0.008(8)
F16 0.101(5) 0.077(4) 0.061(3) -0.003(3) 0.016(3) -0.025(4)
C16 0.079(8) 0.061(8) 0.046(6) 0.002(6) 0.011(6) -0.006(6)
C21 0.042(6) 0.038(6) 0.061(6) -0.001(5) 0.021(5) -0.009(5)
F22 0.065(4) 0.089(5) 0.081(4) -0.009(3) 0.027(3) 0.001(3)
C22 0.066(8) 0.057(7) 0.053(7) -0.006(5) 0.033(7) -0.013(6)
F23 0.057(4) 0.110(5) 0.116(5) -0.017(4) 0.013(4) -0.002(4)
C23 0.054(8) 0.059(7) 0.086(9) -0.002(6) 0.016(8) 0.003(6)
F24 0.103(5) 0.104(5) 0.086(4) -0.010(4) 0.002(4) 0.001(4)
C24 0.083(10) 0.080(9) 0.055(8) -0.004(6) 0.005(8) -0.008(7)
F25 0.113(5) 0.092(5) 0.066(4) -0.004(3) 0.031(4) 0.009(4)
C25 0.086(9) 0.049(7) 0.060(8) -0.012(5) 0.037(8) -0.009(6)
F26 0.070(4) 0.066(4) 0.073(4) -0.006(3) 0.033(3) -0.001(3)
C26 0.053(7) 0.050(7) 0.065(7) -0.008(5) 0.021(7) -0.013(5)
C31 0.054(7) 0.040(7) 0.053(6) -0.001(5) 0.015(5) -0.007(5)
F32 0.055(4) 0.047(4) 0.101(4) -0.014(3) 0.008(3) -0.014(3)
C32 0.047(7) 0.053(8) 0.067(6) 0.004(6) 0.013(5) -0.005(7)
F33 0.057(4) 0.065(4) 0.134(5) 0.003(4) -0.004(4) -0.002(3)
C33 0.044(7) 0.045(8) 0.095(8) -0.005(6) 0.002(6) -0.018(6)
F34 0.073(4) 0.066(4) 0.140(5) 0.005(4) 0.010(4) 0.022(3)
C34 0.060(8) 0.050(8) 0.090(8) 0.012(6) 0.002(7) 0.003(7)
F35 0.092(5) 0.041(4) 0.157(6) -0.008(4) 0.023(4) 0.003(3)
C35 0.057(8) 0.030(7) 0.104(8) -0.004(6) 0.012(6) -0.007(6)
F36 0.072(4) 0.041(4) 0.112(4) -0.008(3) 0.016(3) -0.011(3)
C36 0.060(8) 0.051(8) 0.072(7) 0.000(6) 0.009(6) -0.017(7)
C41 0.046(6) 0.048(6) 0.061(6) 0.000(5) 0.025(5) 0.002(5)
C42 0.055(7) 0.057(7) 0.069(7) -0.019(5) 0.012(6) -0.007(5)
C43 0.049(8) 0.091(9) 0.093(9) -0.025(7) 0.021(7) -0.006(6)
C44 0.060(7) 0.080(9) 0.085(8) -0.004(7) 0.003(7) -0.017(6)
C45 0.084(9) 0.157(13) 0.069(8) -0.038(8) 0.025(8) -0.043(9)
C46 0.079(9) 0.136(11) 0.059(7) -0.027(7) 0.031(7) -0.016(8)
C51 0.043(6) 0.047(7) 0.070(6) 0.017(5) 0.010(5) 0.013(6)
C52 0.068(8) 0.039(7) 0.113(9) 0.026(6) 0.021(7) 0.006(6)
C53 0.066(8) 0.069(9) 0.112(9) 0.012(7) 0.015(7) -0.008(7)
C54 0.085(10) 0.048(8) 0.115(9) 0.029(7) 0.026(8) 0.010(8)
C55 0.073(9) 0.082(10) 0.114(9) 0.027(8) 0.013(8) 0.023(7)
C56 0.073(8) 0.062(8) 0.078(7) 0.017(6) 0.007(6) 0.003(7)
C61 0.047(6) 0.026(6) 0.072(6) 0.004(5) 0.015(5) 0.000(4)
C62 0.036(5) 0.038(6) 0.053(6) -0.009(5) 0.014(4) -0.001(4)
C63 0.062(6) 0.037(7) 0.070(7) -0.013(5) 0.020(5) -0.008(5)
C64 0.077(8) 0.061(8) 0.063(7) -0.018(6) 0.017(6) -0.016(6)
C65 0.104(9) 0.047(8) 0.094(9) -0.021(7) 0.033(8) -0.009(6)
C66 0.073(7) 0.043(7) 0.065(7) 0.004(5) 0.016(6) -0.006(5)
C67 0.040(6) 0.044(7) 0.052(6) 0.012(5) 0.011(5) -0.010(4)
C71 0.068(9) 0.094(11) 0.081(8) 0.006(8) 0.030(7) 0.017(8)
C72 0.086(11) 0.089(11) 0.132(11) 0.015(9) 0.052(9) 0.017(9)
C73 0.086(11) 0.125(15) 0.147(13) 0.000(12) 0.041(10) -0.006(11)
C74 0.089(12) 0.123(15) 0.149(13) 0.037(11) 0.045(11) 0.020(11)
C75 0.097(10) 0.064(9) 0.116(10) 0.017(8) 0.058(9) 0.017(8)
C76 0.127(10) 0.043(8) 0.115(9) 0.025(7) 0.092(9) 0.032(7)
C77 0.099(10) 0.132(12) 0.050(6) 0.005(8) 0.023(7) 0.045(9)
C81 0.157(17) 0.151(17) 0.231(20) 0.036(16) 0.128(17) 0.030(13)
C82 0.237(20) 0.120(15) 0.230(19) 0.009(13) -0.009(17) 0.096(15)
C83 0.493(43) 0.366(35) 0.092(15) 0.108(20) 0.068(20) -0.204(31)
C84 0.568(41) 0.201(20) 0.088(12) 0.032(12) 0.065(18) 0.107(23)
C85 0.240(21) 0.196(20) 0.229(20) -0.027(17) 0.149(18) 0.001(16)

loop_
_atom_site_label
_atom_site_type_symbol
_atom_site_fract_x
_atom_site_fract_y
_atom_site_fract_z
_atom_site_U_iso_or_equiv
_atom_site_thermal_displace_type
_atom_site_occupancy
_atom_site_calc_flag
_atom_site_refinement_flags
_atom_site_disorder_group
Ni1 Ni 0.21287(7) 0.02869(9) 0.10183(5) 0.0572(4) Uani 1 d . .
P1 P 0.29415(15) -0.0983(2) 0.09275(10) 0.0542(7) Uani 1 d . .
B1 B 0.3019(6) 0.2660(9) -0.0205(4) 0.052(3) Uani 1 d . .
O1 O 0.2434(3) 0.1065(4) 0.0423(2) 0.053(2) Uani 1 d . .
O2 O 0.2932(3) 0.1444(4) -0.0315(2) 0.049(2) Uani 1 d . .
C11 C 0.3395(6) 0.3058(7) -0.0732(4) 0.058(3) Uani 1 d . .
F12 F 0.4402(4) 0.4231(4) -0.0172(3) 0.091(2) Uani 1 d . .
C12 C 0.4030(7) 0.3776(9) -0.0678(5) 0.071(3) Uani 1 d . .
F13 F 0.5003(4) 0.4760(6) -0.1044(3) 0.126(3) Uani 1 d . .
C13 C 0.4354(8) 0.4079(10) -0.1137(7) 0.089(4) Uani 1 d . .
F14 F 0.4332(4) 0.3918(7) -0.2106(3) 0.146(3) Uani 1 d . .
C14 C 0.4045(9) 0.3667(12) -0.1650(6) 0.098(4) Uani 1 d . .
F15 F 0.3031(4) 0.2576(6) -0.2260(3) 0.121(2) Uani 1 d . .
C15 C 0.3375(8) 0.2976(10) -0.1733(5) 0.083(3) Uani 1 d . .
F16 F 0.2413(4) 0.2041(4) -0.1398(2) 0.081(2) Uani 1 d . .
C16 C 0.3076(7) 0.2709(8) -0.1278(4) 0.063(3) Uani 1 d . .
C21 C 0.3637(6) 0.2772(6) 0.0442(4) 0.045(2) Uani 1 d . .
F22 F 0.4765(3) 0.2088(4) 0.0119(2) 0.077(2) Uani 1 d . .
C22 C 0.4464(7) 0.2453(7) 0.0561(5) 0.056(3) Uani 1 d . .
F23 F 0.5825(4) 0.2241(5) 0.1143(3) 0.096(2) Uani 1 d . .
C23 C 0.5025(7) 0.2508(8) 0.1075(5) 0.066(3) Uani 1 d . .
F24 F 0.5312(4) 0.2890(5) 0.2069(3) 0.102(2) Uani 1 d . .
C24 C 0.4764(8) 0.2843(9) 0.1539(5) 0.075(3) Uani 1 d . .
F25 F 0.3697(4) 0.3439(5) 0.1921(2) 0.089(2) Uani 1 d . .
C25 C 0.3959(8) 0.3135(7) 0.1462(5) 0.062(3) Uani 1 d . .
F26 F 0.2627(3) 0.3378(4) 0.0901(2) 0.0669(15) Uani 1 d . .
C26 C 0.3414(6) 0.3090(7) 0.0924(5) 0.055(3) Uani 1 d . .
C31 C 0.2103(6) 0.3206(8) -0.0306(3) 0.049(2) Uani 1 d . .
F32 F 0.1262(3) 0.1706(4) -0.0660(2) 0.070(2) Uani 1 d . .
C32 C 0.1345(7) 0.2745(9) -0.0530(4) 0.056(2) Uani 1 d . .
F33 F -0.0123(3) 0.2781(4) -0.0857(3) 0.090(2) Uani 1 d . .
C33 C 0.0602(7) 0.3290(9) -0.0642(4) 0.064(3) Uani 1 d . .
F34 F -0.0139(4) 0.4894(4) -0.0645(3) 0.096(2) Uani 1 d . .
C34 C 0.0604(7) 0.4363(9) -0.0529(4) 0.070(3) Uani 1 d . .
F35 F 0.1341(3) 0.5901(5) -0.0206(3) 0.098(2) Uani 1 d . .
C35 C 0.1323(7) 0.4855(8) -0.0316(4) 0.065(3) Uani 1 d . .
F36 F 0.2774(3) 0.4832(4) -0.0004(2) 0.077(2) Uani 1 d . .
C36 C 0.2059(7) 0.4286(9) -0.0213(4) 0.062(3) Uani 1 d . .
C41 C 0.4026(5) -0.0632(7) 0.1143(4) 0.050(2) Uani 1 d . .
C42 C 0.4578(6) -0.0852(7) 0.0813(4) 0.061(3) Uani 1 d . .
H42 H 0.4385(6) -0.1186(7) 0.0458(4) 0.073 Uiso 1 calc R .
C43 C 0.5410(7) -0.0589(8) 0.0999(5) 0.077(3) Uani 1 d . .
H43 H 0.5767(7) -0.0718(8) 0.0761(5) 0.093 Uiso 1 calc R .
C44 C 0.5724(6) -0.0141(8) 0.1529(5) 0.078(3) Uani 1 d . .
H44 H 0.6291(6) 0.0019(8) 0.1659(5) 0.094 Uiso 1 calc R .
C45 C 0.5183(8) 0.0062(10) 0.1858(5) 0.102(4) Uani 1 d . .
H45 H 0.5386(8) 0.0353(10) 0.2223(5) 0.123 Uiso 1 calc R .
C46 C 0.4345(7) -0.0149(9) 0.1667(4) 0.089(4) Uani 1 d . .
H46 H 0.3985(7) 0.0037(9) 0.1895(4) 0.107 Uiso 1 calc R .
C51 C 0.2873(6) -0.2294(7) 0.1208(4) 0.054(2) Uani 1 d . .
C52 C 0.2095(7) -0.2727(8) 0.1144(4) 0.073(3) Uani 1 d . .
H52 H 0.1617(7) -0.2346(8) 0.0961(4) 0.088 Uiso 1 calc R .
C53 C 0.2032(7) -0.3719(10) 0.1351(5) 0.084(3) Uani 1 d . .
H53 H 0.1502(7) -0.4014(10) 0.1314(5) 0.101 Uiso 1 calc R .
C54 C 0.2714(9) -0.4297(8) 0.1612(5) 0.083(3) Uani 1 d . .
H54 H 0.2648(9) -0.4979(8) 0.1749(5) 0.099 Uiso 1 calc R .
C55 C 0.3490(8) -0.3890(10) 0.1674(5) 0.091(4) Uani 1 d . .
H55 H 0.3963(8) -0.4288(10) 0.1847(5) 0.110 Uiso 1 calc R .
C56 C 0.3567(7) -0.2866(9) 0.1473(4) 0.073(3) Uani 1 d . .
H56 H 0.4097(7) -0.2566(9) 0.1519(4) 0.088 Uiso 1 calc R .
C61 C 0.2733(5) -0.1182(7) 0.0163(4) 0.048(2) Uani 1 d . .
C62 C 0.2597(5) -0.0331(7) -0.0216(4) 0.042(2) Uani 1 d . .
C63 C 0.2449(5) -0.0474(7) -0.0803(4) 0.056(2) Uani 1 d . .
H63 H 0.2392(5) 0.0118(7) -0.1045(4) 0.067 Uiso 1 calc R .
C64 C 0.2387(6) -0.1482(9) -0.1030(4) 0.067(3) Uani 1 d . .
H64 H 0.2268(6) -0.1580(9) -0.1426(4) 0.081 Uiso 1 calc R .
C65 C 0.2504(6) -0.2358(9) -0.0662(5) 0.080(3) Uani 1 d . .
H65 H 0.2464(6) -0.3047(9) -0.0813(5) 0.096 Uiso 1 calc R .
C66 C 0.2681(5) -0.2209(8) -0.0068(4) 0.061(3) Uani 1 d . .
H66 H 0.2765(5) -0.2800(8) 0.0176(4) 0.073 Uiso 1 calc R .
C67 C 0.2651(5) 0.0807(7) -0.0002(4) 0.046(2) Uani 1 d . .
C71 C 0.1146(8) 0.0543(11) 0.1337(5) 0.079(3) Uani 1 d . .
C72 C 0.0328(9) 0.0190(11) 0.0981(6) 0.098(4) Uani 1 d . .
H72 H 0.0153(9) -0.0513(11) 0.1005(6) 0.118 Uiso 1 calc R .
C73 C -0.0166(9) 0.0880(15) 0.0621(7) 0.117(5) Uani 1 d . .
H73 H -0.0690(9) 0.0654(15) 0.0409(7) 0.141 Uiso 1 calc R .
C74 C 0.0085(10) 0.1912(14) 0.0559(6) 0.117(5) Uani 1 d . .
H74 H -0.0269(10) 0.2383(14) 0.0311(6) 0.141 Uiso 1 calc R .
C75 C 0.0851(9) 0.2233(10) 0.0861(5) 0.087(4) Uani 1 d . .
H75 H 0.1022(9) 0.2920(10) 0.0795(5) 0.104 Uiso 1 calc R .
C76 C 0.1407(7) 0.1602(9) 0.1271(5) 0.084(4) Uani 1 d . .
C77 C 0.1697(8) -0.0194(11) 0.1644(5) 0.093(4) Uani 1 d . .
C81 C 0.2201(10) 0.0004(13) 0.2201(8) 0.166(7) Uani 1 d D .
H81 H 0.2553(10) 0.0632(13) 0.2186(8) 0.199 Uiso 1 calc R .
C82 C 0.2775(11) -0.0921(13) 0.2534(7) 0.208(8) Uani 1 d D .
H82A H 0.2717(11) -0.1569(13) 0.2304(7) 0.249 Uiso 1 calc R .
H82B H 0.3360(11) -0.0708(13) 0.2640(7) 0.249 Uiso 1 calc R .
C83 C 0.2433(15) -0.1079(18) 0.3065(8) 0.318(17) Uani 1 d D .
H83A H 0.2924(15) -0.1168(18) 0.3383(8) 0.382 Uiso 1 calc R .
H83B H 0.2155(15) -0.1769(18) 0.3011(8) 0.382 Uiso 1 calc R .
C84 C 0.1852(18) -0.0345(16) 0.3289(7) 0.289(13) Uani 1 d D .
H84A H 0.1364(18) -0.0697(16) 0.3362(7) 0.346 Uiso 1 calc R .
H84B H 0.2132(18) 0.0103(16) 0.3611(7) 0.346 Uiso 1 calc R .
C85 C 0.1701(12) 0.0193(14) 0.2706(8) 0.205(8) Uani 1 d D .
H85A H 0.1746(12) 0.0955(14) 0.2787(8) 0.246 Uiso 1 calc R .
H85B H 0.1115(12) 0.0062(14) 0.2521(8) 0.246 Uiso 1 calc R .
C91 C -0.0150(37) 0.2294(44) -0.2722(23) 0.266(26) Uiso 0.50 d PD .
C92 C -0.0356(32) 0.3489(36) -0.2521(22) 0.282(24) Uiso 0.50 d PD .
H92A H 0.0211(32) 0.3752(36) -0.2475(22) 0.338 Uiso 0.50 calc PR .
H92B H -0.0363(32) 0.3269(36) -0.2134(22) 0.338 Uiso 0.50 calc PR .
C93 C -0.0764(34) 0.4712(34) -0.2462(22) 0.349(27) Uiso 0.50 d PD .
H93A H -0.1238(34) 0.4650(34) -0.2794(22) 0.419 Uiso 0.50 calc PR .
H93B H -0.1002(34) 0.4540(34) -0.2141(22) 0.419 Uiso 0.50 calc PR .
C94 C -0.0804(22) 0.5965(31) -0.2401(16) 0.215(14) Uiso 0.50 d PD .
H94A H -0.1392(22) 0.6114(31) -0.2569(16) 0.258 Uiso 0.50 calc PR .
H94B H -0.0732(22) 0.6055(31) -0.1989(16) 0.258 Uiso 0.50 calc PR .
C95 C -0.0378(25) 0.6963(30) -0.2560(15) 0.201(14) Uiso 0.50 d PD .

loop_
_geom_bond_atom_site_label_1
_geom_bond_atom_site_label_2
_geom_bond_distance
_geom_bond_site_symmetry_2
_geom_bond_publ_flag
Ni1 O1 1.895(6) . ?
Ni1 C77 1.908(11) . ?
Ni1 C71 1.980(10) . ?
Ni1 P1 2.121(3) . ?
Ni1 C76 2.199(10) . ?
P1 C51 1.784(9) . ?
P1 C41 1.784(9) . ?
P1 C61 1.795(9) . ?
B1 O2 1.542(11) . ?
B1 C11 1.617(12) . ?
B1 C31 1.617(13) . ?
B1 C21 1.634(13) . ?
O1 C67 1.203(9) . ?
O2 C67 1.259(8) . ?
C11 C12 1.359(12) . ?
C11 C16 1.354(12) . ?
F12 C12 1.340(10) . ?
C12 C13 1.389(14) . ?
F13 C13 1.340(12) . ?
C13 C14 1.313(15) . ?
F14 C14 1.331(11) . ?
C14 C15 1.37(2) . ?
F15 C15 1.345(11) . ?
C15 C16 1.346(12) . ?
F16 C16 1.347(10) . ?
C21 C26 1.356(11) . ?
C21 C22 1.377(11) . ?
F22 C22 1.355(9) . ?
C22 C23 1.345(12) . ?
F23 C23 1.329(10) . ?
C23 C24 1.353(13) . ?
F24 C24 1.364(11) . ?
C24 C25 1.342(13) . ?
F25 C25 1.332(9) . ?
C25 C26 1.376(12) . ?
F26 C26 1.331(10) . ?
C31 C32 1.357(11) . ?
C31 C36 1.372(12) . ?
F32 C32 1.334(10) . ?
C32 C33 1.366(12) . ?
F33 C33 1.335(10) . ?
C33 C34 1.367(13) . ?
F34 C34 1.357(11) . ?
C34 C35 1.318(12) . ?
F35 C35 1.332(10) . ?
C35 C36 1.373(12) . ?
F36 C36 1.343(10) . ?
C41 C42 1.373(10) . ?
C41 C46 1.374(12) . ?
C42 C43 1.370(11) . ?
C42 H42 0.93 . ?
C43 C44 1.366(12) . ?
C43 H43 0.93 . ?
C44 C45 1.352(12) . ?
C44 H44 0.93 . ?
C45 C46 1.366(13) . ?
C45 H45 0.93 . ?
C46 H46 0.93 . ?
C51 C56 1.363(11) . ?
C51 C52 1.362(11) . ?
C52 C53 1.348(12) . ?
C52 H52 0.93 . ?
C53 C54 1.350(13) . ?
C53 H53 0.93 . ?
C54 C55 1.348(13) . ?
C54 H54 0.93 . ?
C55 C56 1.383(13) . ?
C55 H55 0.93 . ?
C56 H56 0.93 . ?
C61 C62 1.379(10) . ?
C61 C66 1.390(11) . ?
C62 C63 1.380(10) . ?
C62 C67 1.506(11) . ?
C63 C64 1.364(11) . ?
C63 H63 0.93 . ?
C64 C65 1.388(12) . ?
C64 H64 0.93 . ?
C65 C66 1.394(12) . ?
C65 H65 0.93 . ?
C66 H66 0.93 . ?
C71 C77 1.371(14) . ?
C71 C76 1.413(14) . ?
C71 C72 1.47(2) . ?
C72 C73 1.34(2) . ?
C72 H72 0.93 . ?
C73 C74 1.37(2) . ?
C73 H73 0.93 . ?
C74 C75 1.349(15) . ?
C74 H74 0.93 . ?
C75 C76 1.405(14) . ?
C75 H75 0.93 . ?
C77 C81 1.41(2) . ?
C81 C82 1.577(14) . ?
C81 C85 1.642(13) . ?
C81 H81 0.98 . ?
C82 C83 1.53(2) . ?
C82 H82A 0.97 . ?
C82 H82B 0.97 . ?
C83 C84 1.52(2) . ?
C83 H83A 0.97 . ?
C83 H83B 0.97 . ?
C84 C85 1.51(2) . ?
C84 H84A 0.97 . ?
C84 H84B 0.97 . ?
C85 H85A 0.97 . ?
C85 H85B 0.97 . ?
C91 C95 1.04(6) 2_544 ?
C91 C92 1.63(3) . ?
C92 C93 1.69(3) . ?
C92 H92A 0.97 . ?
C92 H92B 0.97 . ?
C93 C94 1.57(2) . ?
C93 H93A 0.97 . ?
C93 H93B 0.97 . ?
C94 C95 1.52(2) . ?
C94 H94A 0.97 . ?
C94 H94B 0.97 . ?
C95 C91 1.04(6) 2_554 ?
